data_1550950
loop_
_publ_author_name
'Lu, Xing'
'Bao, Lipiao'
'Yu, Pengyuan'
'Li, Ying'
'Pan, Changwang'
'Shen, Wangqiang'
'Jin, Peng'
'Liang, Shuquan'

_publ_section_title
;
 Highly regioselective complexation of tungsten with Eu@C82/Eu@C84:
 interplay between endohedral and exohedral metallic units induced by
 electron transfer
;
_journal_name_full 'Chemical Science'
_journal_paper_doi 10.1039/C9SC01479A
_journal_year 2019
_chemical_formula_moiety 'C111 H24 Eu O3 P2 W, C S2'
_chemical_formula_sum 'C112 H24 Eu O3 P2 S2 W'
_chemical_formula_weight 1879.18
_chemical_name_common Eu@C2(5)-C82-W
_chemical_name_systematic Eu@C2(5)-C82-W
_space_group_crystal_system monoclinic
_space_group_IT_number 14
_space_group_name_Hall '-P 2yn'
_space_group_name_H-M_alt 'P 1 21/n 1'
_symmetry_space_group_name_Hall '-P 2yn'
_symmetry_space_group_name_H-M 'P 1 21/n 1'
_atom_sites_solution_hydrogens geom
_audit_creation_method SHELXL-2016/6
_audit_update_record
;
2017-10-24 deposited with the CCDC.    2019-04-26 downloaded from the CCDC.
;
_cell_angle_alpha 90
_cell_angle_beta 112.0420(10)
_cell_angle_gamma 90
_cell_formula_units_Z 4
_cell_length_a 22.367(2)
_cell_length_b 11.2378(10)
_cell_length_c 27.520(3)
_cell_measurement_reflns_used 9900
_cell_measurement_temperature 100(2)
_cell_measurement_theta_max 25.761
_cell_measurement_theta_min 2.593
_cell_volume 6411.7(11)
_computing_structure_refinement 'SHELXL-2016/6 (Sheldrick, 2016)'
_computing_structure_solution 'SHELXT 2014/5 (Sheldrick, 2014)'
_diffrn_ambient_temperature 100(2)
_diffrn_measured_fraction_theta_full 0.977
_diffrn_measured_fraction_theta_max 0.970
_diffrn_measurement_device_type 'CCD MX-300'
_diffrn_measurement_method 'phi scans'
_diffrn_radiation_type synchrotron
_diffrn_radiation_wavelength 0.6525
_diffrn_reflns_av_R_equivalents 0.0502
_diffrn_reflns_av_unetI/netI 0.0304
_diffrn_reflns_Laue_measured_fraction_full 0.977
_diffrn_reflns_Laue_measured_fraction_max 0.970
_diffrn_reflns_limit_h_max 29
_diffrn_reflns_limit_h_min -29
_diffrn_reflns_limit_k_max 14
_diffrn_reflns_limit_k_min -14
_diffrn_reflns_limit_l_max 36
_diffrn_reflns_limit_l_min -36
_diffrn_reflns_number 111667
_diffrn_reflns_point_group_measured_fraction_full 0.977
_diffrn_reflns_point_group_measured_fraction_max 0.970
_diffrn_reflns_theta_full 23.048
_diffrn_reflns_theta_max 25.763
_diffrn_reflns_theta_min 0.924
_diffrn_source 'SSRF, Beamline B17B1'
_exptl_absorpt_coefficient_mu 2.343
_exptl_absorpt_correction_T_max 0.7453
_exptl_absorpt_correction_T_min 0.4555
_exptl_absorpt_correction_type multi-scan
_exptl_crystal_colour black
_exptl_crystal_density_diffrn 1.947
_exptl_crystal_description plate
_exptl_crystal_F_000 3676
_exptl_crystal_size_max 0.300
_exptl_crystal_size_mid 0.200
_exptl_crystal_size_min 0.040
_refine_diff_density_max 2.677
_refine_diff_density_min -3.164
_refine_diff_density_rms 0.163
_refine_ls_extinction_method none
_refine_ls_goodness_of_fit_ref 1.042
_refine_ls_hydrogen_treatment constr
_refine_ls_matrix_type full
_refine_ls_number_parameters 1118
_refine_ls_number_reflns 15400
_refine_ls_number_restraints 12
_refine_ls_restrained_S_all 1.049
_refine_ls_R_factor_all 0.0480
_refine_ls_R_factor_gt 0.0448
_refine_ls_shift/su_max 0.006
_refine_ls_shift/su_mean 0.000
_refine_ls_structure_factor_coef Fsqd
_refine_ls_weighting_details 'w=1/[\s^2^(Fo^2^)+(0.0694P)^2^+31.3620P] where P=(Fo^2^+2Fc^2^)/3'
_refine_ls_weighting_scheme calc
_refine_ls_wR_factor_gt 0.1207
_refine_ls_wR_factor_ref 0.1248
_reflns_Friedel_coverage 0.000
_reflns_number_gt 14259
_reflns_number_total 15400
_reflns_threshold_expression 'I > 2\s(I)'
_cod_data_source_file c9sc01479a2.cif
_cod_data_source_block lb191
_cod_depositor_comments
;
The following automatic conversions were performed:

'_exptl_absorpt_correction_type' value 'Multi-Scan' changed to
'multi-scan' according to
/home/data/users/saulius/crontab/automatic-downloads/rss-feeds/RSC/lib/dictionaries/cif_core.dic
dictionary named 'cif_core.dic' version 2.4.2 from 2011-04-26.

Automatic conversion script
Id: cif_fix_values 4973 2017-02-22 13:04:09Z antanas 
;
_cod_original_cell_volume 6411.8(10)
_cod_database_code 1550950
_shelx_shelxl_version_number 2016/6
_shelx_space_group_comment
;
The symmetry employed for this shelxl refinement is uniquely defined
by the following loop, which should always be used as a source of
symmetry information in preference to the above space-group names.
They are only intended as comments.
;
_shelx_estimated_absorpt_t_min 0.540
_shelx_estimated_absorpt_t_max 0.912

loop_
_space_group_symop_operation_xyz
'x, y, z'
'-x+1/2, y+1/2, -z+1/2'
'-x, -y, -z'
'x-1/2, -y-1/2, z-1/2'

loop_
_atom_site_label
_atom_site_type_symbol
_atom_site_fract_x
_atom_site_fract_y
_atom_site_fract_z
_atom_site_U_iso_or_equiv
_atom_site_adp_type
_atom_site_occupancy
_atom_site_site_symmetry_order
_atom_site_calc_flag
_atom_site_refinement_flags_posn
_atom_site_refinement_flags_adp
_atom_site_refinement_flags_occupancy
_atom_site_disorder_assembly
_atom_site_disorder_group
C18A C 0.5190(8) 0.6836(12) 0.2840(5) 0.0383(13) Uani 0.365(6) 1 d . . P A 1
C19A C 0.5735(8) 0.6877(13) 0.2675(6) 0.0383(13) Uani 0.365(6) 1 d . . P A 1
C28A C 0.6721(5) 0.1223(10) 0.4219(5) 0.0336(10) Uani 0.365(6) 1 d D . P A 1
C29A C 0.6454(5) 0.0267(11) 0.3843(4) 0.0336(10) Uani 0.365(6) 1 d D . P A 1
C18B C 0.5222(4) 0.6629(7) 0.2402(3) 0.0383(13) Uani 0.635(6) 1 d . . P A 2
C19B C 0.5614(5) 0.6897(7) 0.2878(4) 0.0383(13) Uani 0.635(6) 1 d . . P A 2
C28B C 0.6862(4) 0.0797(6) 0.4044(3) 0.0336(10) Uani 0.635(6) 1 d . . P A 2
C29B C 0.6354(4) 0.0719(6) 0.4176(3) 0.0336(10) Uani 0.635(6) 1 d . . P A 2
C1 C 0.70875(17) 0.5058(3) 0.43622(13) 0.0173(7) Uani 1 1 d . . . . .
C2 C 0.65107(18) 0.5005(4) 0.45013(14) 0.0179(7) Uani 1 1 d . . . . .
C3 C 0.59355(19) 0.5658(4) 0.41727(15) 0.0213(7) Uani 1 1 d . . . . .
C4 C 0.5926(2) 0.6440(4) 0.37742(16) 0.0235(8) Uani 1 1 d . . . . .
C5 C 0.6491(2) 0.6498(4) 0.36258(15) 0.0218(8) Uani 1 1 d . . . . .
C6 C 0.70236(19) 0.5762(4) 0.38940(15) 0.0188(7) Uani 1 1 d . . . . .
C7 C 0.73476(18) 0.5175(4) 0.36106(14) 0.0195(7) Uani 1 1 d . . . . .
C8 C 0.75643(18) 0.4030(4) 0.38594(15) 0.0200(8) Uani 1 1 d . . . . .
C9 C 0.73642(18) 0.3920(4) 0.42881(14) 0.0183(7) Uani 1 1 d . . . . .
C10 C 0.7175(2) 0.2805(4) 0.44141(15) 0.0230(8) Uani 1 1 d D . . . .
C11 C 0.6612(2) 0.2753(4) 0.45634(15) 0.0246(8) Uani 1 1 d D . . . .
C12 C 0.62772(19) 0.3820(4) 0.45673(14) 0.0210(8) Uani 1 1 d . . . . .
C13 C 0.5594(2) 0.3844(5) 0.43669(15) 0.0277(9) Uani 1 1 d . . . . .
C14 C 0.5383(2) 0.4971(4) 0.41177(17) 0.0280(9) Uani 1 1 d . . . . .
C15 C 0.4794(2) 0.5080(5) 0.3687(2) 0.0368(11) Uani 1 1 d . . . . .
C16 C 0.4767(3) 0.5960(5) 0.3315(3) 0.0535(19) Uani 1 1 d . . . . .
C17 C 0.5331(2) 0.6622(4) 0.33549(19) 0.0345(11) Uani 1 1 d . . . . .
C20 C 0.6332(2) 0.6702(4) 0.30842(16) 0.0274(9) Uani 1 1 d . . . . .
C21 C 0.6663(3) 0.6115(5) 0.27960(17) 0.0377(12) Uani 1 1 d . . . . .
C22 C 0.7171(2) 0.5321(4) 0.30624(16) 0.0268(9) Uani 1 1 d . . . . .
C23 C 0.7287(2) 0.4340(5) 0.27781(17) 0.0295(9) Uani 1 1 d . . . . .
C24 C 0.7519(2) 0.3229(5) 0.30250(18) 0.0296(9) Uani 1 1 d . . . . .
C25 C 0.7631(2) 0.3035(4) 0.35691(17) 0.0270(9) Uani 1 1 d . . . . .
C26 C 0.7501(2) 0.1902(4) 0.3728(2) 0.0335(10) Uani 1 1 d . . . . .
C27 C 0.7272(2) 0.1801(4) 0.41455(16) 0.0263(8) Uani 1 1 d D . . . .
C30 C 0.6232(3) 0.1705(4) 0.44299(18) 0.0400(12) Uani 1 1 d D . . . .
C31 C 0.5543(3) 0.1745(5) 0.4273(2) 0.0509(17) Uani 1 1 d . . . . .
C32 C 0.5219(3) 0.2804(5) 0.42002(19) 0.0415(13) Uani 1 1 d . . . . .
C33 C 0.4583(2) 0.2910(5) 0.37876(19) 0.0377(12) Uani 1 1 d . . . . .
C34 C 0.4377(2) 0.4039(5) 0.3532(2) 0.0345(11) Uani 1 1 d . . . . .
C35 C 0.3905(2) 0.4005(5) 0.3019(2) 0.0387(12) Uani 1 1 d . . . . .
C36 C 0.3916(2) 0.4860(6) 0.2632(3) 0.0514(16) Uani 1 1 d . . . . .
C37 C 0.4342(3) 0.5817(5) 0.2770(3) 0.066(2) Uani 1 1 d . . . . .
C38 C 0.4595(3) 0.6248(7) 0.2421(5) 0.077(3) Uani 1 1 d . . . . .
C39 C 0.4509(4) 0.5614(10) 0.1949(6) 0.104(5) Uani 1 1 d . . . . .
C40 C 0.5056(4) 0.5651(9) 0.1770(4) 0.085(3) Uani 1 1 d . . . . .
C41 C 0.5597(4) 0.6302(6) 0.2130(3) 0.063(2) Uani 1 1 d . . . . .
C42 C 0.6244(3) 0.5902(5) 0.22508(19) 0.0431(14) Uani 1 1 d . . . . .
C43 C 0.6359(3) 0.4907(5) 0.19773(16) 0.0386(12) Uani 1 1 d . . . . .
C44 C 0.6900(3) 0.4153(5) 0.22373(19) 0.0359(12) Uani 1 1 d . . . . .
C45 C 0.6894(3) 0.2886(6) 0.2138(2) 0.0473(15) Uani 1 1 d . . . . .
C46 C 0.7283(3) 0.2291(5) 0.2649(2) 0.0414(13) Uani 1 1 d . . . . .
C47 C 0.7106(3) 0.1165(6) 0.2807(3) 0.0486(15) Uani 1 1 d . . . . .
C48 C 0.7226(3) 0.0985(5) 0.3339(3) 0.0477(15) Uani 1 1 d . . . . .
C49 C 0.6804(3) 0.0250(5) 0.3503(3) 0.0556(18) Uani 1 1 d D . . . .
C50 C 0.6233(4) -0.0221(6) 0.3151(4) 0.070(2) Uani 1 1 d D . . . .
C51 C 0.5680(3) -0.0277(6) 0.3298(4) 0.080(3) Uani 1 1 d D . . . .
C52 C 0.5770(3) 0.0151(6) 0.3815(3) 0.0577(18) Uani 1 1 d D . . . .
C53 C 0.5289(4) 0.0726(7) 0.3909(3) 0.072(3) Uani 1 1 d . . . . .
C54 C 0.4687(3) 0.0801(6) 0.3544(3) 0.0557(18) Uani 1 1 d . . . . .
C55 C 0.4315(2) 0.1853(6) 0.3510(2) 0.0419(13) Uani 1 1 d . . . . .
C56 C 0.3865(2) 0.1872(6) 0.2987(2) 0.0427(13) Uani 1 1 d . . . . .
C57 C 0.3661(2) 0.2925(6) 0.2757(2) 0.0409(12) Uani 1 1 d . . . . .
C58 C 0.3564(2) 0.3115(7) 0.2198(2) 0.0505(15) Uani 1 1 d . . . . .
C59 C 0.3754(2) 0.4299(6) 0.2133(2) 0.0498(16) Uani 1 1 d . . . . .
C60 C 0.4078(3) 0.4597(8) 0.1802(3) 0.064(2) Uani 1 1 d . . . . .
C61 C 0.4212(3) 0.3618(8) 0.1501(2) 0.062(2) Uani 1 1 d . . . . .
C62 C 0.4759(3) 0.3680(9) 0.1350(2) 0.068(2) Uani 1 1 d . . . . .
C63 C 0.5180(3) 0.4714(8) 0.1499(3) 0.066(2) Uani 1 1 d . . . . .
C64 C 0.5820(3) 0.4352(7) 0.15870(18) 0.0463(14) Uani 1 1 d . . . . .
C65 C 0.5815(3) 0.3050(7) 0.1498(2) 0.0562(18) Uani 1 1 d . . . . .
C66 C 0.6324(3) 0.2322(7) 0.1784(2) 0.0560(19) Uani 1 1 d . . . . .
C67 C 0.6185(4) 0.1146(7) 0.1925(3) 0.063(2) Uani 1 1 d . . . . .
C68 C 0.6557(3) 0.0580(6) 0.2428(3) 0.0550(18) Uani 1 1 d . . . . .
C69 C 0.6128(3) -0.0103(5) 0.2610(4) 0.065(2) Uani 1 1 d . . . . .
C70 C 0.5487(4) 0.0008(5) 0.2201(4) 0.063(2) Uani 1 1 d . . . . .
C71 C 0.4925(3) -0.0032(5) 0.2333(3) 0.0559(18) Uani 1 1 d . . . . .
C72 C 0.5020(3) -0.0197(5) 0.2884(3) 0.0556(17) Uani 1 1 d . . . . .
C73 C 0.4534(3) 0.0271(5) 0.3034(3) 0.0463(14) Uani 1 1 d . . . . .
C74 C 0.4004(3) 0.0910(5) 0.2690(3) 0.0463(15) Uani 1 1 d . . . . .
C75 C 0.3923(3) 0.1077(6) 0.2190(3) 0.0481(15) Uani 1 1 d . . . . .
C76 C 0.3695(3) 0.2236(8) 0.1928(2) 0.0576(19) Uani 1 1 d . . . . .
C77 C 0.4013(3) 0.2483(7) 0.1583(2) 0.0508(16) Uani 1 1 d . . . . .
C78 C 0.4416(3) 0.1458(7) 0.1607(2) 0.0565(18) Uani 1 1 d . . . . .
C79 C 0.4996(3) 0.1538(7) 0.1509(2) 0.0567(19) Uani 1 1 d . . . . .
C80 C 0.5146(3) 0.2671(8) 0.13540(19) 0.0567(19) Uani 1 1 d . . . . .
C81 C 0.5511(3) 0.0768(6) 0.1788(3) 0.059(2) Uani 1 1 d . . . . .
C82 C 0.4381(3) 0.0624(6) 0.2007(3) 0.0525(17) Uani 1 1 d . . . . .
Eu1 Eu 0.62259(7) 0.27578(18) 0.27291(5) 0.0379(3) Uani 0.406 1 d . . P A 1
Eu2 Eu 0.60740(5) 0.34226(12) 0.25633(4) 0.0389(2) Uani 0.3 1 d . . P A 1
Eu3 Eu 0.50277(17) 0.2692(4) 0.30606(17) 0.1009(13) Uani 0.157 1 d . . P A 1
Eu4 Eu 0.6332(3) 0.2730(7) 0.2878(3) 0.104(3) Uani 0.137 1 d . . P A 1
C83 C 0.75990(19) 0.4298(4) 0.55100(14) 0.0191(7) Uani 1 1 d . . . B 2
C84 C 0.6551(2) 0.5898(3) 0.53786(15) 0.0204(8) Uani 1 1 d . . . B 2
C85 C 0.70442(18) 0.7488(4) 0.48154(14) 0.0208(7) Uani 1 1 d . . . B 2
C86 C 0.88317(17) 0.5077(4) 0.49344(14) 0.0185(7) Uani 1 1 d . . . B 2
C87 C 0.9040(2) 0.5308(4) 0.45273(16) 0.0241(8) Uani 1 1 d . . . B 2
H87 H 0.901342 0.609149 0.439074 0.029 Uiso 1 1 calc R U . B 2
C88 C 0.9287(2) 0.4387(5) 0.43205(19) 0.0313(10) Uani 1 1 d . . . B 2
H88 H 0.942145 0.454441 0.403796 0.038 Uiso 1 1 calc R U . B 2
C89 C 0.9339(2) 0.3248(4) 0.45204(18) 0.0284(9) Uani 1 1 d . . . B 2
H89 H 0.950584 0.262417 0.437508 0.034 Uiso 1 1 calc R U . B 2
C90 C 0.9145(2) 0.3020(4) 0.49360(16) 0.0256(8) Uani 1 1 d . . . B 2
H90 H 0.919271 0.224407 0.508271 0.031 Uiso 1 1 calc R U . B 2
C91 C 0.8884(2) 0.3919(4) 0.51358(16) 0.0224(8) Uani 1 1 d . . . B 2
H91 H 0.873831 0.375170 0.541157 0.027 Uiso 1 1 calc R U . B 2
C92 C 0.86357(18) 0.7620(3) 0.49588(14) 0.0178(7) Uani 1 1 d . . . B 2
C93 C 0.91396(19) 0.8368(4) 0.52587(15) 0.0226(8) Uani 1 1 d . . . B 2
H93 H 0.941245 0.813673 0.560265 0.027 Uiso 1 1 calc R U . B 2
C94 C 0.9243(2) 0.9445(4) 0.50564(17) 0.0250(8) Uani 1 1 d . . . B 2
H94 H 0.958416 0.995050 0.526230 0.030 Uiso 1 1 calc R U . B 2
C95 C 0.8848(2) 0.9782(4) 0.45553(17) 0.0256(8) Uani 1 1 d . . . B 2
H95 H 0.891948 1.052075 0.441782 0.031 Uiso 1 1 calc R U . B 2
C96 C 0.8351(2) 0.9050(4) 0.42530(17) 0.0248(8) Uani 1 1 d . . . B 2
H96 H 0.808559 0.928101 0.390703 0.030 Uiso 1 1 calc R U . B 2
C97 C 0.82393(19) 0.7976(4) 0.44547(15) 0.0222(8) Uani 1 1 d . . . B 2
H97 H 0.789182 0.748216 0.424871 0.027 Uiso 1 1 calc R U . B 2
C98 C 0.89785(18) 0.6203(4) 0.59022(14) 0.0193(7) Uani 1 1 d . . . B 2
H98A H 0.899562 0.538863 0.604432 0.023 Uiso 1 1 calc R U . B 2
H98B H 0.942198 0.643513 0.594378 0.023 Uiso 1 1 calc R U . B 2
C99 C 0.87258(18) 0.7062(4) 0.62100(14) 0.0189(7) Uani 1 1 d . . . B 2
H99A H 0.883394 0.788676 0.614687 0.023 Uiso 1 1 calc R U . B 2
H99B H 0.894209 0.689467 0.658935 0.023 Uiso 1 1 calc R U . B 2
C100 C 0.75754(18) 0.8473(3) 0.60041(14) 0.0188(7) Uani 1 1 d . . . B 2
C101 C 0.7803(2) 0.9343(4) 0.57515(16) 0.0236(8) Uani 1 1 d . . . B 2
H101 H 0.813032 0.914403 0.562400 0.028 Uiso 1 1 calc R U . B 2
C102 C 0.7560(2) 1.0479(4) 0.56854(17) 0.0278(9) Uani 1 1 d . . . B 2
H102 H 0.772280 1.106008 0.551687 0.033 Uiso 1 1 calc R U . B 2
C103 C 0.7080(3) 1.0778(4) 0.5862(2) 0.0316(10) Uani 1 1 d . . . B 2
H103 H 0.691751 1.156851 0.582185 0.038 Uiso 1 1 calc R U . B 2
C104 C 0.6835(3) 0.9922(5) 0.6101(2) 0.0350(10) Uani 1 1 d . . . B 2
H104 H 0.649529 1.012079 0.621375 0.042 Uiso 1 1 calc R U . B 2
C105 C 0.7085(2) 0.8780(4) 0.61736(17) 0.0270(8) Uani 1 1 d . . . B 2
H105 H 0.691847 0.820127 0.634122 0.032 Uiso 1 1 calc R U . B 2
C106 C 0.77601(18) 0.6328(4) 0.66088(14) 0.0193(7) Uani 1 1 d . . . B 2
C107 C 0.8045(2) 0.6935(4) 0.70882(15) 0.0235(8) Uani 1 1 d . . . B 2
H107 H 0.826008 0.767000 0.709930 0.028 Uiso 1 1 calc R U . B 2
C109 C 0.8015(2) 0.6471(4) 0.75400(16) 0.0287(9) Uani 1 1 d . . . B 2
H109 H 0.821286 0.688199 0.786268 0.034 Uiso 1 1 calc R U . B 2
C110 C 0.7694(2) 0.5400(5) 0.75271(17) 0.0298(10) Uani 1 1 d . . . B 2
H110 H 0.766920 0.508855 0.783978 0.036 Uiso 1 1 calc R U . B 2
C111 C 0.7412(2) 0.4790(4) 0.70583(17) 0.0292(9) Uani 1 1 d . . . B 2
H111 H 0.719680 0.405743 0.705012 0.035 Uiso 1 1 calc R U . B 2
C112 C 0.7445(2) 0.5253(4) 0.65984(16) 0.0226(8) Uani 1 1 d . . . B 2
H112 H 0.725224 0.483425 0.627732 0.027 Uiso 1 1 calc R U . B 2
C113 C 0.5051(4) 0.8213(6) 0.4664(2) 0.0567(19) Uani 1 1 d . . . C 2
O1 O 0.77421(15) 0.3384(3) 0.57074(11) 0.0261(6) Uani 1 1 d . . . B 2
O2 O 0.61057(16) 0.5878(3) 0.54845(13) 0.0318(8) Uani 1 1 d . . . B 2
O3 O 0.68827(16) 0.8398(3) 0.46223(13) 0.0323(7) Uani 1 1 d . . . B 2
P1 P 0.84620(4) 0.62090(9) 0.52075(3) 0.01592(17) Uani 1 1 d . . . B 2
P2 P 0.78405(5) 0.69322(9) 0.60204(3) 0.01593(18) Uani 1 1 d . . . B 2
S1 S 0.56477(11) 0.8856(2) 0.50315(9) 0.0682(5) Uani 1 1 d . . . C 2
S2 S 0.44279(14) 0.7551(3) 0.43102(10) 0.1021(10) Uani 1 1 d . . . C 2
W W 0.73264(2) 0.58932(2) 0.51704(2) 0.01425(6) Uani 1 1 d . . . B 2

loop_
_atom_site_aniso_label
_atom_site_aniso_U_11
_atom_site_aniso_U_22
_atom_site_aniso_U_33
_atom_site_aniso_U_23
_atom_site_aniso_U_13
_atom_site_aniso_U_12
C18A 0.048(3) 0.019(2) 0.031(3) 0.0043(19) -0.005(2) 0.002(2)
C19A 0.048(3) 0.019(2) 0.031(3) 0.0043(19) -0.005(2) 0.002(2)
C28A 0.046(3) 0.014(2) 0.030(2) 0.0084(16) 0.0019(19) 0.0018(16)
C29A 0.046(3) 0.014(2) 0.030(2) 0.0084(16) 0.0019(19) 0.0018(16)
C18B 0.048(3) 0.019(2) 0.031(3) 0.0043(19) -0.005(2) 0.002(2)
C19B 0.048(3) 0.019(2) 0.031(3) 0.0043(19) -0.005(2) 0.002(2)
C28B 0.046(3) 0.014(2) 0.030(2) 0.0084(16) 0.0019(19) 0.0018(16)
C29B 0.046(3) 0.014(2) 0.030(2) 0.0084(16) 0.0019(19) 0.0018(16)
C1 0.0184(16) 0.0202(19) 0.0112(15) 0.0015(13) 0.0033(12) -0.0008(13)
C2 0.0176(16) 0.0236(19) 0.0110(15) 0.0000(13) 0.0036(13) -0.0017(13)
C3 0.0210(18) 0.025(2) 0.0160(17) -0.0080(14) 0.0046(14) 0.0003(15)
C4 0.0265(19) 0.0175(19) 0.0218(18) -0.0021(14) 0.0036(15) 0.0053(14)
C5 0.030(2) 0.0161(19) 0.0162(17) 0.0026(13) 0.0045(15) -0.0012(14)
C6 0.0214(18) 0.0202(19) 0.0130(16) -0.0004(13) 0.0045(14) -0.0062(14)
C7 0.0187(16) 0.026(2) 0.0134(16) -0.0023(14) 0.0049(13) -0.0069(14)
C8 0.0119(16) 0.030(2) 0.0160(17) -0.0024(14) 0.0026(13) -0.0015(13)
C9 0.0154(16) 0.0245(19) 0.0110(15) -0.0006(13) 0.0004(13) -0.0003(13)
C10 0.029(2) 0.023(2) 0.0128(16) 0.0045(14) 0.0031(14) 0.0030(15)
C11 0.038(2) 0.022(2) 0.0117(16) 0.0028(14) 0.0073(15) -0.0046(16)
C12 0.0230(18) 0.032(2) 0.0092(15) -0.0037(14) 0.0075(13) -0.0105(16)
C13 0.026(2) 0.043(3) 0.0130(17) -0.0042(16) 0.0071(15) -0.0128(18)
C14 0.0212(19) 0.041(3) 0.0229(19) -0.0140(17) 0.0095(16) -0.0060(17)
C15 0.0199(19) 0.040(3) 0.044(3) -0.017(2) 0.0047(19) 0.0040(18)
C16 0.029(3) 0.027(3) 0.072(4) -0.008(2) -0.018(3) 0.0093(19)
C17 0.040(2) 0.016(2) 0.031(2) -0.0029(16) -0.0060(19) 0.0087(17)
C20 0.043(2) 0.0133(19) 0.0177(18) 0.0041(14) 0.0026(17) -0.0062(16)
C21 0.067(4) 0.029(2) 0.0142(19) 0.0048(16) 0.012(2) -0.008(2)
C22 0.037(2) 0.029(2) 0.0155(17) 0.0003(15) 0.0110(16) -0.0093(17)
C23 0.028(2) 0.045(3) 0.0181(19) -0.0052(18) 0.0121(16) -0.0098(19)
C24 0.028(2) 0.041(3) 0.027(2) -0.0074(18) 0.0181(17) -0.0026(18)
C25 0.0220(19) 0.035(2) 0.026(2) -0.0006(17) 0.0119(16) 0.0071(16)
C26 0.039(2) 0.029(2) 0.036(2) 0.0031(18) 0.019(2) 0.0161(19)
C27 0.0248(19) 0.026(2) 0.0236(19) 0.0069(16) 0.0041(15) 0.0104(16)
C30 0.062(3) 0.025(2) 0.023(2) 0.0108(17) 0.005(2) -0.010(2)
C31 0.059(3) 0.039(3) 0.034(3) 0.015(2) -0.006(2) -0.029(3)
C32 0.036(2) 0.056(3) 0.023(2) 0.011(2) 0.0005(19) -0.026(2)
C33 0.028(2) 0.057(3) 0.025(2) -0.002(2) 0.0064(18) -0.019(2)
C34 0.0167(19) 0.050(3) 0.034(2) -0.016(2) 0.0055(18) -0.0032(17)
C35 0.0133(19) 0.049(3) 0.044(3) -0.006(2) -0.0004(19) 0.0048(18)
C36 0.017(2) 0.050(3) 0.062(4) 0.011(3) -0.014(2) 0.006(2)
C37 0.037(3) 0.033(3) 0.081(5) 0.013(3) -0.030(3) 0.009(2)
C38 0.032(3) 0.040(4) 0.139(9) 0.045(5) 0.007(4) 0.016(3)
C39 0.044(4) 0.090(7) 0.185(12) 0.106(8) 0.050(6) 0.042(4)
C40 0.052(4) 0.073(5) 0.130(8) 0.082(6) 0.035(5) 0.027(4)
C41 0.081(5) 0.050(4) 0.076(5) 0.050(4) 0.050(4) 0.027(3)
C42 0.070(4) 0.043(3) 0.014(2) 0.0122(18) 0.013(2) 0.000(2)
C43 0.048(3) 0.059(3) 0.0110(17) 0.0012(19) 0.0132(18) -0.007(2)
C44 0.037(3) 0.055(3) 0.019(2) -0.0093(19) 0.0156(19) -0.013(2)
C45 0.046(3) 0.069(4) 0.043(3) -0.026(3) 0.035(3) -0.021(3)
C46 0.043(3) 0.053(3) 0.043(3) -0.022(2) 0.032(2) -0.008(2)
C47 0.055(3) 0.044(3) 0.065(4) -0.024(3) 0.044(3) -0.002(3)
C48 0.062(4) 0.032(3) 0.063(4) -0.004(2) 0.038(3) 0.019(2)
C49 0.057(4) 0.027(3) 0.097(5) 0.025(3) 0.045(4) 0.029(3)
C50 0.074(5) 0.030(3) 0.127(7) 0.032(4) 0.061(5) 0.027(3)
C51 0.053(4) 0.031(4) 0.172(10) 0.053(5) 0.061(5) 0.014(3)
C52 0.057(4) 0.029(3) 0.085(5) 0.024(3) 0.024(4) -0.003(3)
C53 0.066(5) 0.045(4) 0.075(5) 0.022(3) -0.008(4) -0.032(3)
C54 0.054(4) 0.042(4) 0.064(4) 0.002(3) 0.014(3) -0.032(3)
C55 0.030(2) 0.055(3) 0.042(3) -0.001(2) 0.015(2) -0.022(2)
C56 0.027(2) 0.061(4) 0.044(3) -0.016(3) 0.018(2) -0.017(2)
C57 0.025(2) 0.055(3) 0.044(3) -0.013(2) 0.015(2) -0.010(2)
C58 0.020(2) 0.075(4) 0.041(3) -0.002(3) -0.006(2) -0.009(2)
C59 0.016(2) 0.062(4) 0.047(3) 0.019(3) -0.015(2) 0.005(2)
C60 0.026(3) 0.082(5) 0.069(4) 0.043(4) 0.001(3) 0.019(3)
C61 0.026(2) 0.110(6) 0.033(3) 0.032(4) -0.008(2) 0.002(3)
C62 0.044(3) 0.118(7) 0.028(3) 0.034(4) -0.004(2) -0.014(4)
C63 0.040(3) 0.104(6) 0.046(3) 0.056(4) 0.006(3) 0.007(4)
C64 0.046(3) 0.080(4) 0.0116(19) 0.006(2) 0.0092(19) -0.013(3)
C65 0.061(4) 0.094(5) 0.019(2) -0.015(3) 0.021(2) -0.020(4)
C66 0.052(3) 0.090(5) 0.041(3) -0.041(3) 0.034(3) -0.028(3)
C67 0.082(5) 0.058(4) 0.079(5) -0.046(4) 0.066(4) -0.027(4)
C68 0.051(3) 0.047(3) 0.084(5) -0.042(3) 0.046(4) -0.009(3)
C69 0.049(3) 0.019(3) 0.139(7) -0.023(3) 0.049(4) 0.002(2)
C70 0.071(4) 0.024(3) 0.117(6) -0.037(3) 0.063(4) -0.019(3)
C71 0.050(3) 0.024(3) 0.108(6) -0.027(3) 0.046(4) -0.016(2)
C72 0.052(3) 0.025(3) 0.101(6) 0.002(3) 0.042(4) -0.011(2)
C73 0.039(3) 0.038(3) 0.066(4) -0.015(3) 0.023(3) -0.026(2)
C74 0.033(3) 0.042(3) 0.066(4) -0.023(3) 0.021(3) -0.021(2)
C75 0.036(3) 0.051(3) 0.059(4) -0.024(3) 0.021(3) -0.023(2)
C76 0.024(2) 0.108(6) 0.031(3) -0.012(3) 0.000(2) -0.015(3)
C77 0.025(2) 0.094(5) 0.021(2) -0.009(3) -0.0056(18) -0.020(3)
C78 0.046(3) 0.085(5) 0.035(3) -0.038(3) 0.011(2) -0.033(3)
C79 0.058(4) 0.087(5) 0.031(3) -0.039(3) 0.024(3) -0.032(4)
C80 0.048(3) 0.107(6) 0.012(2) -0.013(3) 0.008(2) -0.024(4)
C81 0.060(4) 0.063(4) 0.069(4) -0.053(4) 0.041(4) -0.021(3)
C82 0.044(3) 0.056(4) 0.064(4) -0.038(3) 0.027(3) -0.034(3)
Eu1 0.0320(6) 0.0568(8) 0.0354(4) -0.0051(4) 0.0246(4) 0.0102(5)
Eu2 0.0445(5) 0.0532(6) 0.0330(5) -0.0020(4) 0.0306(4) -0.0083(5)
Eu3 0.0758(19) 0.120(3) 0.132(3) -0.048(2) 0.068(2) -0.051(2)
Eu4 0.0257(17) 0.078(4) 0.206(7) -0.086(5) 0.042(3) -0.012(2)
C83 0.0201(17) 0.0229(19) 0.0110(15) 0.0006(13) 0.0020(13) -0.0030(14)
C84 0.0245(19) 0.020(2) 0.0132(16) -0.0025(12) 0.0028(14) -0.0019(13)
C85 0.0196(17) 0.026(2) 0.0140(16) 0.0014(14) 0.0032(13) -0.0019(14)
C86 0.0149(15) 0.025(2) 0.0133(15) 0.0007(13) 0.0027(13) 0.0008(13)
C87 0.0247(19) 0.025(2) 0.0266(19) 0.0065(15) 0.0138(16) 0.0043(15)
C88 0.031(2) 0.038(3) 0.034(2) 0.011(2) 0.0226(19) 0.0098(19)
C89 0.027(2) 0.031(2) 0.030(2) 0.0026(17) 0.0147(17) 0.0097(17)
C90 0.032(2) 0.022(2) 0.0239(19) 0.0066(15) 0.0117(16) 0.0079(16)
C91 0.027(2) 0.023(2) 0.0171(17) 0.0003(14) 0.0080(15) 0.0008(15)
C92 0.0193(16) 0.0184(18) 0.0167(16) 0.0020(13) 0.0080(13) -0.0010(13)
C93 0.0188(17) 0.031(2) 0.0182(17) 0.0041(15) 0.0068(14) -0.0031(15)
C94 0.027(2) 0.025(2) 0.027(2) -0.0026(16) 0.0136(16) -0.0105(16)
C95 0.037(2) 0.018(2) 0.027(2) 0.0033(15) 0.0177(18) -0.0042(16)
C96 0.031(2) 0.022(2) 0.0212(19) 0.0080(14) 0.0094(17) 0.0029(15)
C97 0.0221(18) 0.024(2) 0.0190(17) 0.0034(14) 0.0058(14) -0.0038(14)
C98 0.0185(17) 0.0224(19) 0.0127(15) 0.0046(14) 0.0007(13) -0.0001(14)
C99 0.0185(16) 0.0195(19) 0.0158(16) 0.0004(13) 0.0031(13) -0.0030(13)
C100 0.0228(17) 0.0179(18) 0.0120(15) -0.0023(13) 0.0025(13) -0.0026(14)
C101 0.0248(19) 0.022(2) 0.0218(19) 0.0023(15) 0.0063(15) -0.0018(15)
C102 0.031(2) 0.020(2) 0.026(2) 0.0042(15) 0.0024(16) -0.0040(16)
C103 0.041(3) 0.018(2) 0.032(2) 0.0024(16) 0.010(2) 0.0051(17)
C104 0.041(3) 0.034(3) 0.036(2) 0.0019(19) 0.021(2) 0.008(2)
C105 0.032(2) 0.026(2) 0.026(2) 0.0036(16) 0.0144(17) 0.0005(17)
C106 0.0214(17) 0.023(2) 0.0140(16) 0.0034(14) 0.0076(13) 0.0014(14)
C107 0.0267(19) 0.025(2) 0.0161(17) -0.0014(14) 0.0054(15) 0.0001(15)
C109 0.028(2) 0.042(3) 0.0138(17) 0.0015(16) 0.0054(15) 0.0117(18)
C110 0.031(2) 0.042(3) 0.0217(19) 0.0126(18) 0.0154(17) 0.0119(19)
C111 0.031(2) 0.033(2) 0.027(2) 0.0109(17) 0.0156(17) 0.0036(17)
C112 0.0259(19) 0.022(2) 0.0206(18) 0.0049(14) 0.0098(15) 0.0010(15)
C113 0.077(4) 0.064(4) 0.037(3) 0.019(3) 0.030(3) 0.045(4)
O1 0.0320(15) 0.0219(15) 0.0201(13) 0.0053(11) 0.0050(12) -0.0017(12)
O2 0.0264(16) 0.048(2) 0.0262(16) -0.0043(13) 0.0155(13) -0.0041(13)
O3 0.0358(17) 0.0250(17) 0.0286(16) 0.0075(13) 0.0034(13) 0.0029(13)
P1 0.0173(4) 0.0172(4) 0.0115(4) 0.0027(3) 0.0034(3) -0.0002(3)
P2 0.0193(4) 0.0163(4) 0.0108(4) 0.0004(3) 0.0041(3) -0.0022(3)
S1 0.0685(12) 0.0778(13) 0.0720(12) 0.0283(10) 0.0419(10) 0.0186(10)
S2 0.0922(17) 0.121(2) 0.0748(14) -0.0362(15) 0.0109(13) 0.0495(16)
W 0.01649(8) 0.01533(9) 0.00930(8) 0.00101(4) 0.00299(6) -0.00158(4)

loop_
_atom_type_symbol
_atom_type_description
_atom_type_scat_dispersion_real
_atom_type_scat_dispersion_imag
_atom_type_scat_source
C C 0.0027 0.0014 'International Tables Vol C Tables 4.2.6.8 and 6.1.1.4'
H H 0.0000 0.0000 'International Tables Vol C Tables 4.2.6.8 and 6.1.1.4'
O O 0.0093 0.0052 'International Tables Vol C Tables 4.2.6.8 and 6.1.1.4'
P P 0.0898 0.0807 'International Tables Vol C Tables 4.2.6.8 and 6.1.1.4'
S S 0.1098 0.1057 'International Tables Vol C Tables 4.2.6.8 and 6.1.1.4'
Eu Eu -0.1666 3.2045 'International Tables Vol C Tables 4.2.6.8 and 6.1.1.4'
W W -0.5343 6.0454 'International Tables Vol C Tables 4.2.6.8 and 6.1.1.4'

loop_
_geom_angle_atom_site_label_1
_geom_angle_atom_site_label_2
_geom_angle_atom_site_label_3
_geom_angle
C17 C18A C19A 116.1(12)
C17 C18A C38 120.3(13)
C19A C18A C38 111.6(12)
C20 C19A C18A 113.8(13)
C20 C19A C41 120.1(13)
C18A C19A C41 113.8(12)
C29A C28A C27 111.6(8)
C29A C28A C30 112.0(8)
C27 C28A C30 131.0(8)
C29A C28A C10 150.5(8)
C27 C28A C10 44.3(4)
C30 C28A C10 87.0(6)
C29A C28A C11 150.7(8)
C27 C28A C11 86.8(6)
C30 C28A C11 44.5(4)
C10 C28A C11 42.5(3)
C49 C29A C28A 107.3(8)
C49 C29A C52 139.5(9)
C28A C29A C52 103.7(8)
C49 C29A C50 47.6(5)
C28A C29A C50 145.7(9)
C52 C29A C50 92.7(7)
C49 C29A C51 92.3(7)
C28A C29A C51 143.2(9)
C52 C29A C51 48.0(5)
C50 C29A C51 44.8(4)
C19B C18B C41 106.9(9)
C19B C18B C38 108.5(10)
C41 C18B C38 136.3(9)
C19B C18B C40 147.6(8)
C41 C18B C40 47.0(5)
C38 C18B C40 90.1(7)
C19B C18B C39 147.4(8)
C41 C18B C39 90.9(7)
C38 C18B C39 46.1(6)
C40 C18B C39 44.1(5)
C18B C19B C20 124.3(9)
C18B C19B C17 115.5(9)
C20 C19B C17 109.8(6)
C29B C28B C27 124.1(7)
C29B C28B C49 117.5(7)
C27 C28B C49 108.3(6)
C28B C29B C30 116.0(7)
C28B C29B C52 119.1(8)
C30 C29B C52 113.3(7)
C9 C1 C6 104.7(3)
C9 C1 C2 117.1(3)
C6 C1 C2 116.1(3)
C9 C1 W 122.4(2)
C6 C1 W 122.8(3)
C2 C1 W 70.9(2)
C3 C2 C12 105.1(3)
C3 C2 C1 118.1(3)
C12 C2 C1 117.0(3)
C3 C2 W 122.1(3)
C12 C2 W 120.8(2)
C1 C2 W 71.3(2)
C4 C3 C14 120.2(4)
C4 C3 C2 123.4(4)
C14 C3 C2 108.8(4)
C3 C4 C17 117.6(4)
C3 C4 C5 119.0(4)
C17 C4 C5 114.3(4)
C6 C5 C20 118.3(4)
C6 C5 C4 118.3(3)
C20 C5 C4 113.5(4)
C5 C6 C7 119.6(4)
C5 C6 C1 124.0(4)
C7 C6 C1 109.3(3)
C6 C7 C22 122.5(4)
C6 C7 C8 107.6(3)
C22 C7 C8 121.0(4)
C25 C8 C9 122.4(4)
C25 C8 C7 121.4(4)
C9 C8 C7 108.4(3)
C10 C9 C8 120.1(4)
C10 C9 C1 124.1(4)
C8 C9 C1 108.7(3)
C9 C10 C27 117.6(4)
C9 C10 C11 118.3(4)
C27 C10 C11 115.7(4)
C9 C10 C28A 152.5(5)
C27 C10 C28A 46.9(3)
C11 C10 C28A 68.9(4)
C12 C11 C30 115.9(4)
C12 C11 C10 118.8(4)
C30 C11 C10 117.1(4)
C12 C11 C28A 151.8(5)
C30 C11 C28A 48.5(4)
C10 C11 C28A 68.6(3)
C11 C12 C13 120.6(4)
C11 C12 C2 123.6(4)
C13 C12 C2 108.5(4)
C32 C13 C12 122.3(5)
C32 C13 C14 121.8(4)
C12 C13 C14 108.4(4)
C15 C14 C3 123.1(5)
C15 C14 C13 121.1(4)
C3 C14 C13 108.2(4)
C14 C15 C16 116.4(5)
C14 C15 C34 118.1(5)
C16 C15 C34 120.2(5)
C15 C16 C17 120.8(5)
C15 C16 C37 120.4(5)
C17 C16 C37 110.7(7)
C18A C17 C4 131.4(9)
C18A C17 C16 99.1(8)
C4 C17 C16 121.4(5)
C4 C17 C19B 98.6(5)
C16 C17 C19B 127.8(5)
C19A C20 C5 130.9(9)
C19A C20 C21 98.9(9)
C5 C20 C21 122.1(4)
C5 C20 C19B 103.3(5)
C21 C20 C19B 123.9(5)
C22 C21 C20 119.0(4)
C22 C21 C42 120.7(5)
C20 C21 C42 112.2(5)
C22 C21 Eu2 72.7(3)
C20 C21 Eu2 106.3(3)
C42 C21 Eu2 65.8(3)
C21 C22 C7 118.3(4)
C21 C22 C23 118.5(4)
C7 C22 C23 117.2(4)
C21 C22 Eu2 81.9(3)
C7 C22 Eu2 104.2(3)
C23 C22 Eu2 60.7(2)
C24 C23 C44 109.8(4)
C24 C23 C22 121.6(4)
C44 C23 C22 121.3(5)
C24 C23 Eu2 85.8(3)
C44 C23 Eu2 63.8(3)
C22 C23 Eu2 92.3(3)
C24 C23 Eu4 63.6(3)
C44 C23 Eu4 80.1(3)
C22 C23 Eu4 98.0(3)
Eu2 C23 Eu4 23.30(17)
C24 C23 Eu1 68.5(3)
C44 C23 Eu1 72.5(3)
C22 C23 Eu1 100.6(3)
Eu2 C23 Eu1 17.36(5)
Eu4 C23 Eu1 7.68(17)
C23 C24 C46 109.4(4)
C23 C24 C25 121.3(4)
C46 C24 C25 120.9(5)
C23 C24 Eu4 87.0(3)
C46 C24 Eu4 69.5(3)
C25 C24 Eu4 84.1(3)
C23 C24 Eu1 82.7(3)
C46 C24 Eu1 65.3(3)
C25 C24 Eu1 91.9(3)
Eu4 C24 Eu1 7.74(19)
C23 C24 Eu2 66.0(2)
C46 C24 Eu2 72.6(3)
C25 C24 Eu2 101.0(3)
Eu4 C24 Eu2 22.1(2)
Eu1 C24 Eu2 16.73(5)
C26 C25 C8 117.4(4)
C26 C25 C24 118.9(4)
C8 C25 C24 117.0(4)
C26 C25 Eu4 79.7(3)
C8 C25 Eu4 100.1(3)
C24 C25 Eu4 65.5(3)
C26 C25 Eu1 82.7(3)
C8 C25 Eu1 101.9(2)
C24 C25 Eu1 60.9(2)
Eu4 C25 Eu1 4.64(17)
C25 C26 C27 119.9(4)
C25 C26 C48 119.5(5)
C27 C26 C48 111.0(5)
C25 C26 Eu4 72.0(3)
C27 C26 Eu4 100.7(3)
C48 C26 Eu4 68.3(3)
C10 C27 C28B 121.6(5)
C10 C27 C26 122.1(4)
C28B C27 C26 107.9(5)
C10 C27 C28A 88.8(5)
C26 C27 C28A 135.9(6)
C29B C30 C11 125.4(6)
C29B C30 C31 105.4(6)
C11 C30 C31 121.6(5)
C11 C30 C28A 87.0(5)
C31 C30 C28A 137.9(6)
C32 C31 C30 121.4(5)
C32 C31 C53 121.6(5)
C30 C31 C53 105.9(7)
C31 C32 C13 117.1(5)
C31 C32 C33 119.6(5)
C13 C32 C33 118.3(5)
C31 C32 Eu3 88.6(4)
C13 C32 Eu3 102.0(3)
C33 C32 Eu3 58.2(3)
C55 C33 C34 118.7(4)
C55 C33 C32 116.4(6)
C34 C33 C32 119.6(4)
C55 C33 Eu3 73.0(3)
C34 C33 Eu3 81.3(3)
C32 C33 Eu3 92.9(3)
C35 C34 C33 116.6(4)
C35 C34 C15 118.1(5)
C33 C34 C15 120.8(4)
C35 C34 Eu3 80.9(3)
C33 C34 Eu3 67.4(3)
C15 C34 Eu3 100.8(3)
C34 C35 C57 122.3(5)
C34 C35 C36 120.6(5)
C57 C35 C36 107.9(5)
C34 C35 Eu3 70.1(3)
C57 C35 Eu3 75.2(3)
C36 C35 Eu3 96.7(4)
C37 C36 C59 120.3(7)
C37 C36 C35 120.9(6)
C59 C36 C35 110.3(6)
C38 C37 C36 120.1(8)
C38 C37 C16 113.6(7)
C36 C37 C16 118.9(7)
C37 C38 C39 120.6(8)
C37 C38 C18B 140.3(8)
C39 C38 C18B 85.3(8)
C37 C38 C18A 95.4(10)
C39 C38 C18A 132.6(10)
C38 C39 C60 119.7(8)
C38 C39 C40 116.3(11)
C60 C39 C40 118.3(12)
C38 C39 C18B 48.5(7)
C60 C39 C18B 157.6(7)
C40 C39 C18B 67.8(7)
C63 C40 C41 118.1(7)
C63 C40 C39 121.3(9)
C41 C40 C39 111.7(11)
C63 C40 C18B 153.4(6)
C41 C40 C18B 43.9(5)
C39 C40 C18B 68.1(9)
C18B C41 C42 137.1(7)
C18B C41 C40 89.0(7)
C42 C41 C40 121.0(7)
C42 C41 C19A 95.2(9)
C40 C41 C19A 133.2(10)
C43 C42 C41 119.4(6)
C43 C42 C21 119.9(5)
C41 C42 C21 113.0(6)
C43 C42 Eu2 59.1(3)
C41 C42 Eu2 97.6(4)
C21 C42 Eu2 87.6(3)
C64 C43 C42 118.2(6)
C64 C43 C44 115.8(6)
C42 C43 C44 119.2(4)
C64 C43 Eu2 81.3(3)
C42 C43 Eu2 92.4(3)
C44 C43 Eu2 70.3(3)
C64 C43 Eu1 84.3(3)
C42 C43 Eu1 99.7(3)
C44 C43 Eu1 60.4(3)
Eu2 C43 Eu1 10.30(6)
C23 C44 C43 120.1(5)
C23 C44 C45 107.4(5)
C43 C44 C45 122.8(5)
C23 C44 Eu2 85.1(3)
C43 C44 Eu2 76.8(3)
C45 C44 Eu2 77.7(3)
C23 C44 Eu1 78.9(3)
C43 C44 Eu1 93.7(3)
C45 C44 Eu1 65.1(3)
Eu2 C44 Eu1 17.19(6)
C23 C44 Eu4 71.9(3)
C43 C44 Eu4 98.4(3)
C45 C44 Eu4 67.0(3)
Eu2 C44 Eu4 21.67(14)
Eu1 C44 Eu4 7.11(14)
C66 C45 C44 120.5(6)
C66 C45 C46 119.7(6)
C44 C45 C46 107.4(4)
C66 C45 Eu2 79.1(3)
C44 C45 Eu2 69.2(3)
C46 C45 Eu2 86.6(3)
C66 C45 Eu1 80.0(3)
C44 C45 Eu1 84.4(3)
C46 C45 Eu1 69.9(3)
Eu2 C45 Eu1 19.44(6)
C66 C45 Eu4 86.5(3)
C44 C45 Eu4 84.2(3)
C46 C45 Eu4 63.1(3)
Eu2 C45 Eu4 24.41(17)
Eu1 C45 Eu4 7.45(16)
C24 C46 C47 119.8(5)
C24 C46 C45 106.0(5)
C47 C46 C45 122.9(5)
C24 C46 Eu4 77.8(3)
C47 C46 Eu4 74.9(4)
C45 C46 Eu4 84.2(4)
C24 C46 Eu1 83.5(3)
C47 C46 Eu1 77.4(3)
C45 C46 Eu1 75.8(3)
Eu4 C46 Eu1 8.97(19)
C24 C46 Eu2 79.4(3)
C47 C46 Eu2 93.2(3)
C45 C46 Eu2 62.4(3)
Eu4 C46 Eu2 22.8(2)
Eu1 C46 Eu2 16.47(6)
C48 C47 C68 117.9(6)
C48 C47 C46 118.4(5)
C68 C47 C46 116.1(7)
C48 C47 Eu4 83.5(4)
C68 C47 Eu4 87.2(4)
C46 C47 Eu4 71.7(4)
C48 C47 Eu1 91.6(3)
C68 C47 Eu1 80.9(4)
C46 C47 Eu1 70.0(3)
Eu4 C47 Eu1 8.55(18)
C47 C48 C49 121.1(7)
C47 C48 C26 122.1(6)
C49 C48 C26 108.8(6)
C47 C48 Eu4 66.0(4)
C49 C48 Eu4 96.0(4)
C26 C48 Eu4 82.4(3)
C47 C48 Eu1 60.5(3)
C49 C48 Eu1 96.8(4)
C26 C48 Eu1 87.8(3)
Eu4 C48 Eu1 6.05(15)
C50 C49 C29A 82.8(6)
C50 C49 C48 122.6(7)
C29A C49 C48 141.1(8)
C50 C49 C28B 122.5(6)
C48 C49 C28B 104.0(6)
C50 C49 Eu4 85.8(4)
C29A C49 Eu4 100.8(5)
C48 C49 Eu4 57.6(3)
C49 C50 C69 116.1(6)
C49 C50 C51 118.9(8)
C69 C50 C51 118.5(7)
C49 C50 C29A 49.5(5)
C69 C50 C29A 156.6(7)
C51 C50 C29A 69.6(6)
C50 C51 C52 116.5(7)
C50 C51 C72 119.3(8)
C52 C51 C72 117.8(6)
C50 C51 C29A 65.6(5)
C52 C51 C29A 51.1(5)
C72 C51 C29A 157.5(6)
C53 C52 C51 121.2(7)
C53 C52 C29B 103.5(7)
C51 C52 C29B 125.1(7)
C53 C52 C29A 143.9(8)
C51 C52 C29A 81.0(6)
C54 C53 C52 121.9(9)
C54 C53 C31 118.5(8)
C52 C53 C31 111.4(7)
C54 C53 Eu3 62.7(4)
C52 C53 Eu3 97.7(5)
C31 C53 Eu3 82.8(3)
C53 C54 C55 119.7(7)
C53 C54 C73 120.3(8)
C55 C54 C73 111.0(6)
C53 C54 Eu3 91.6(4)
C55 C54 Eu3 65.8(3)
C73 C54 Eu3 81.7(4)
C56 C55 C33 122.2(6)
C56 C55 C54 104.7(6)
C33 C55 C54 122.7(5)
C56 C55 Eu3 80.6(3)
C33 C55 Eu3 74.7(3)
C54 C55 Eu3 83.3(4)
C57 C56 C55 118.7(5)
C57 C56 C74 119.8(6)
C55 C56 C74 109.9(6)
C57 C56 Eu3 83.2(3)
C55 C56 Eu3 68.3(3)
C74 C56 Eu3 83.9(3)
C56 C57 C35 121.4(5)
C56 C57 C58 120.5(5)
C35 C57 C58 106.4(5)
C56 C57 Eu3 69.1(3)
C35 C57 Eu3 76.3(3)
C58 C57 Eu3 92.3(3)
C76 C58 C59 119.0(7)
C76 C58 C57 119.6(6)
C59 C58 C57 109.1(6)
C60 C59 C58 123.6(7)
C60 C59 C36 120.8(6)
C58 C59 C36 105.8(6)
C59 C60 C39 117.3(9)
C59 C60 C61 116.8(7)
C39 C60 C61 119.4(8)
C77 C61 C62 116.7(8)
C77 C61 C60 116.5(6)
C62 C61 C60 120.1(8)
C80 C62 C61 122.7(7)
C80 C62 C63 107.9(6)
C61 C62 C63 119.3(9)
C40 C63 C64 121.5(7)
C40 C63 C62 121.4(7)
C64 C63 C62 108.9(8)
C40 C63 Eu2 92.0(4)
C64 C63 Eu2 58.0(3)
C62 C63 Eu2 90.7(4)
C63 C64 C43 121.2(7)
C63 C64 C65 108.1(6)
C43 C64 C65 120.6(6)
C63 C64 Eu2 95.9(3)
C43 C64 Eu2 67.8(3)
C65 C64 Eu2 76.8(3)
C66 C65 C80 121.5(7)
C66 C65 C64 122.4(6)
C80 C65 C64 106.0(7)
C66 C65 Eu2 71.9(3)
C80 C65 Eu2 96.6(3)
C64 C65 Eu2 72.1(3)
C66 C65 Eu1 59.0(3)
C80 C65 Eu1 96.6(3)
C64 C65 Eu1 86.8(3)
Eu2 C65 Eu1 15.19(6)
C65 C66 C45 117.3(7)
C65 C66 C67 118.8(6)
C45 C66 C67 116.7(7)
C65 C66 Eu2 79.1(3)
C45 C66 Eu2 69.7(3)
C67 C66 Eu2 94.4(3)
C65 C66 Eu1 95.3(3)
C45 C66 Eu1 69.0(3)
C67 C66 Eu1 78.8(3)
Eu2 C66 Eu1 18.48(6)
C65 C66 Eu4 99.9(4)
C45 C66 Eu4 65.5(3)
C67 C66 Eu4 78.1(4)
Eu2 C66 Eu4 22.06(16)
Eu1 C66 Eu4 4.88(15)
C66 C67 C68 123.2(6)
C66 C67 C81 119.9(8)
C68 C67 C81 106.2(6)
C66 C67 Eu1 71.2(3)
C68 C67 Eu1 72.4(3)
C81 C67 Eu1 96.5(3)
C66 C67 Eu4 74.7(3)
C68 C67 Eu4 66.7(3)
C81 C67 Eu4 99.0(3)
Eu1 C67 Eu4 5.84(18)
C66 C67 Eu2 58.6(3)
C68 C67 Eu2 87.7(3)
C81 C67 Eu2 95.1(3)
Eu1 C67 Eu2 15.53(5)
Eu4 C67 Eu2 21.10(17)
C47 C68 C69 119.1(7)
C47 C68 C67 120.9(7)
C69 C68 C67 109.9(6)
C47 C68 Eu1 68.4(3)
C69 C68 Eu1 94.5(3)
C67 C68 Eu1 77.3(3)
C47 C68 Eu4 62.5(3)
C69 C68 Eu4 93.0(4)
C67 C68 Eu4 85.0(4)
Eu1 C68 Eu4 7.86(18)
C50 C69 C68 122.6(7)
C50 C69 C70 122.9(6)
C68 C69 C70 105.8(8)
C50 C69 Eu1 90.5(4)
C68 C69 Eu1 58.8(3)
C70 C69 Eu1 90.1(3)
C50 C69 Eu4 84.3(4)
C68 C69 Eu4 60.6(3)
C70 C69 Eu4 96.0(4)
Eu1 C69 Eu4 6.89(15)
C71 C70 C81 121.0(7)
C71 C70 C69 120.2(8)
C81 C70 C69 110.1(6)
C82 C71 C70 116.6(7)
C82 C71 C72 118.7(5)
C70 C71 C72 117.8(7)
C73 C72 C71 115.5(6)
C73 C72 C51 116.9(7)
C71 C72 C51 121.2(6)
C72 C73 C74 123.1(6)
C72 C73 C54 121.0(6)
C74 C73 C54 106.0(6)
C72 C73 Eu3 91.7(3)
C74 C73 Eu3 76.0(3)
C54 C73 Eu3 69.1(3)
C75 C74 C73 121.3(6)
C75 C74 C56 120.0(6)
C73 C74 C56 107.7(6)
C75 C74 Eu3 92.7(4)
C73 C74 Eu3 76.2(3)
C56 C74 Eu3 66.4(3)
C74 C75 C82 119.2(7)
C74 C75 C76 120.9(6)
C82 C75 C76 108.1(6)
C74 C75 Eu3 63.3(3)
C82 C75 Eu3 90.7(3)
C76 C75 Eu3 84.0(3)
C58 C76 C77 120.0(8)
C58 C76 C75 119.2(6)
C77 C76 C75 109.3(6)
C61 C77 C76 124.1(7)
C61 C77 C78 120.2(6)
C76 C77 C78 106.0(6)
C79 C78 C77 122.5(7)
C79 C78 C82 119.4(7)
C77 C78 C82 109.5(5)
C81 C79 C80 118.4(6)
C81 C79 C78 118.2(7)
C80 C79 C78 116.5(7)
C79 C80 C62 120.4(6)
C79 C80 C65 120.8(7)
C62 C80 C65 109.1(7)
C79 C81 C70 121.9(6)
C79 C81 C67 120.6(7)
C70 C81 C67 107.9(7)
C75 C82 C71 122.2(7)
C75 C82 C78 106.9(7)
C71 C82 C78 122.1(6)
Eu2 Eu1 C46 109.08(19)
Eu2 Eu1 C45 80.10(19)
C46 Eu1 C45 34.2(2)
Eu2 Eu1 C47 139.64(19)
C46 Eu1 C47 32.6(2)
C45 Eu1 C47 59.7(2)
Eu2 Eu1 C66 79.1(2)
C46 Eu1 C66 57.7(2)
C45 Eu1 C66 31.00(17)
C47 Eu1 C66 68.2(2)
Eu2 Eu1 C24 98.60(16)
C46 Eu1 C24 31.21(15)
C45 Eu1 C24 52.03(16)
C47 Eu1 C24 55.25(18)
C66 Eu1 C24 82.28(16)
Eu2 Eu1 C68 133.9(2)
C46 Eu1 C68 54.80(18)
C45 Eu1 C68 65.2(2)
C47 Eu1 C68 30.8(2)
C66 Eu1 C68 55.4(3)
C24 Eu1 C68 83.65(17)
Eu2 Eu1 C67 104.2(2)
C46 Eu1 C67 63.5(2)
C45 Eu1 C67 53.34(19)
C47 Eu1 C67 55.1(2)
C66 Eu1 C67 30.0(2)
C24 Eu1 C67 94.40(18)
C68 Eu1 C67 30.3(3)
Eu2 Eu1 C44 56.81(15)
C46 Eu1 C44 52.35(19)
C45 Eu1 C44 30.48(18)
C47 Eu1 C44 84.21(19)
C66 Eu1 C44 53.19(17)
C24 Eu1 C44 49.28(15)
C68 Eu1 C44 95.52(19)
C67 Eu1 C44 81.28(17)
Eu2 Eu1 C23 69.79(15)
C46 Eu1 C23 50.01(17)
C45 Eu1 C23 49.26(15)
C47 Eu1 C23 80.77(18)
C66 Eu1 C23 78.47(16)
C24 Eu1 C23 28.83(15)
C68 Eu1 C23 104.33(17)
C67 Eu1 C23 102.25(16)
C44 Eu1 C23 28.61(12)
Eu2 Eu1 C48 157.29(19)
C46 Eu1 C48 51.7(2)
C45 Eu1 C48 84.5(2)
C47 Eu1 C48 27.89(19)
C66 Eu1 C48 96.0(2)
C24 Eu1 C48 58.70(18)
C68 Eu1 C48 49.7(2)
C67 Eu1 C48 79.1(2)
C44 Eu1 C48 102.48(18)
C23 Eu1 C48 87.51(17)
Eu2 Eu1 Eu3 87.99(15)
C46 Eu1 Eu3 162.78(19)
C45 Eu1 Eu3 159.95(18)
C47 Eu1 Eu3 131.29(18)
C66 Eu1 Eu3 130.82(16)
C24 Eu1 Eu3 146.85(12)
C68 Eu1 Eu3 114.75(16)
C67 Eu1 Eu3 115.53(16)
C44 Eu1 Eu3 144.46(17)
C23 Eu1 Eu3 140.04(13)
C48 Eu1 Eu3 111.13(16)
Eu1 Eu2 Eu4 16.1(4)
Eu1 Eu2 C44 106.00(19)
Eu4 Eu2 C44 105.5(3)
Eu1 Eu2 C43 138.14(18)
Eu4 Eu2 C43 138.1(3)
C44 Eu2 C43 32.90(18)
Eu1 Eu2 C45 80.5(2)
Eu4 Eu2 C45 86.7(3)
C44 Eu2 C45 33.16(19)
C43 Eu2 C45 58.8(2)
Eu1 Eu2 C66 82.4(2)
Eu4 Eu2 C66 95.4(4)
C44 Eu2 C66 57.42(18)
C43 Eu2 C66 68.0(2)
C45 Eu2 C66 31.21(17)
Eu1 Eu2 C64 137.3(2)
Eu4 Eu2 C64 149.5(3)
C44 Eu2 C64 54.99(18)
C43 Eu2 C64 30.96(17)
C45 Eu2 C64 64.3(2)
C66 Eu2 C64 54.9(2)
Eu1 Eu2 C23 92.84(16)
Eu4 Eu2 C23 85.2(3)
C44 Eu2 C23 31.16(14)
C43 Eu2 C23 55.44(16)
C45 Eu2 C23 51.41(16)
C66 Eu2 C23 82.06(16)
C64 Eu2 C23 83.85(16)
Eu1 Eu2 C65 107.8(2)
Eu4 Eu2 C65 122.6(4)
C44 Eu2 C65 63.86(18)
C43 Eu2 C65 55.98(19)
C45 Eu2 C65 52.8(2)
C66 Eu2 C65 29.0(2)
C64 Eu2 C65 31.0(2)
C23 Eu2 C65 94.64(16)
Eu1 Eu2 C46 54.45(16)
Eu4 Eu2 C46 56.9(3)
C44 Eu2 C46 51.62(19)
C43 Eu2 C46 83.84(18)
C45 Eu2 C46 30.99(19)
C66 Eu2 C46 53.48(19)
C64 Eu2 C46 95.20(18)
C23 Eu2 C46 48.44(16)
C65 Eu2 C46 80.83(19)
Eu1 Eu2 C42 151.85(18)
Eu4 Eu2 C42 140.3(4)
C44 Eu2 C42 52.59(19)
C43 Eu2 C42 28.49(17)
C45 Eu2 C42 84.2(2)
C66 Eu2 C42 96.4(2)
C64 Eu2 C42 50.38(18)
C23 Eu2 C42 59.30(18)
C65 Eu2 C42 80.6(2)
C46 Eu2 C42 102.47(18)
Eu1 Eu2 C24 64.67(15)
Eu4 Eu2 C24 58.3(3)
C44 Eu2 C24 49.24(16)
C43 Eu2 C24 80.27(16)
C45 Eu2 C24 48.89(16)
C66 Eu2 C24 78.08(16)
C64 Eu2 C24 103.72(16)
C23 Eu2 C24 28.20(15)
C65 Eu2 C24 101.49(17)
C46 Eu2 C24 27.94(13)
C42 Eu2 C24 87.49(17)
C55 Eu3 C33 32.33(18)
C55 Eu3 C56 31.15(17)
C33 Eu3 C56 56.24(17)
C55 Eu3 C34 55.4(2)
C33 Eu3 C34 31.30(19)
C56 Eu3 C34 63.61(18)
C55 Eu3 C54 30.9(2)
C33 Eu3 C54 55.8(2)
C56 Eu3 C54 48.7(2)
C34 Eu3 C54 84.6(2)
C55 Eu3 C57 51.59(19)
C33 Eu3 C57 62.21(17)
C56 Eu3 C57 27.69(19)
C34 Eu3 C57 52.33(16)
C54 Eu3 C57 75.7(2)
C55 Eu3 C35 60.8(2)
C33 Eu3 C35 52.62(19)
C56 Eu3 C35 50.91(19)
C34 Eu3 C35 28.97(15)
C54 Eu3 C35 91.1(2)
C57 Eu3 C35 28.49(16)
C55 Eu3 C74 50.38(19)
C33 Eu3 C74 81.68(19)
C56 Eu3 C74 29.72(17)
C34 Eu3 C74 93.33(18)
C54 Eu3 C74 47.1(2)
C57 Eu3 C74 49.45(18)
C35 Eu3 C74 77.29(18)
C55 Eu3 C73 50.7(2)
C33 Eu3 C73 81.7(2)
C56 Eu3 C73 48.37(19)
C34 Eu3 C73 105.27(19)
C54 Eu3 C73 29.2(2)
C57 Eu3 C73 74.13(19)
C35 Eu3 C73 99.26(19)
C74 Eu3 C73 27.81(19)
C55 Eu3 C32 51.42(17)
C33 Eu3 C32 28.89(16)
C56 Eu3 C32 81.26(17)
C34 Eu3 C32 51.37(18)
C54 Eu3 C32 59.1(2)
C57 Eu3 C32 91.08(18)
C35 Eu3 C32 78.50(19)
C74 Eu3 C32 100.32(19)
C73 Eu3 C32 88.3(2)
C55 Eu3 C53 49.1(2)
C33 Eu3 C53 59.9(3)
C56 Eu3 C53 73.6(2)
C34 Eu3 C53 91.2(3)
C54 Eu3 C53 25.7(2)
C57 Eu3 C53 99.4(2)
C35 Eu3 C53 108.1(3)
C74 Eu3 C53 71.2(2)
C73 Eu3 C53 47.2(2)
C32 Eu3 C53 48.1(2)
C55 Eu3 Eu1 155.7(3)
C33 Eu3 Eu1 148.18(19)
C56 Eu3 Eu1 153.05(18)
C34 Eu3 Eu1 141.95(17)
C54 Eu3 Eu1 125.3(2)
C57 Eu3 Eu1 147.9(2)
C35 Eu3 Eu1 143.5(2)
C74 Eu3 Eu1 123.86(17)
C73 Eu3 Eu1 111.69(18)
C32 Eu3 Eu1 119.98(16)
C53 Eu3 Eu1 107.2(2)
Eu2 Eu4 C46 100.3(5)
Eu2 Eu4 C47 125.3(5)
C46 Eu4 C47 33.4(2)
Eu2 Eu4 C24 99.6(5)
C46 Eu4 C24 32.68(17)
C47 Eu4 C24 58.1(2)
Eu2 Eu4 C48 155.0(5)
C46 Eu4 C48 55.4(2)
C47 Eu4 C48 30.5(2)
C24 Eu4 C48 63.8(2)
Eu2 Eu4 C45 68.9(4)
C46 Eu4 C45 32.7(2)
C47 Eu4 C45 58.3(3)
C24 Eu4 C45 51.7(2)
C48 Eu4 C45 86.1(3)
Eu2 Eu4 C25 121.6(5)
C46 Eu4 C25 55.56(19)
C47 Eu4 C25 65.0(2)
C24 Eu4 C25 30.35(15)
C48 Eu4 C25 52.5(2)
C45 Eu4 C25 81.5(2)
Eu2 Eu4 C68 111.6(5)
C46 Eu4 C68 54.0(2)
C47 Eu4 C68 30.3(2)
C24 Eu4 C68 85.1(2)
C48 Eu4 C68 51.5(3)
C45 Eu4 C68 62.0(2)
C25 Eu4 C68 95.2(3)
Eu2 Eu4 C23 71.5(4)
C46 Eu4 C23 50.7(2)
C47 Eu4 C23 82.9(2)
C24 Eu4 C23 29.46(17)
C48 Eu4 C23 93.2(2)
C45 Eu4 C23 48.34(19)
C25 Eu4 C23 51.68(17)
C68 Eu4 C23 103.5(2)
Eu2 Eu4 C26 149.8(5)
C46 Eu4 C26 63.1(2)
C47 Eu4 C26 53.8(2)
C24 Eu4 C26 52.39(19)
C48 Eu4 C26 29.31(19)
C45 Eu4 C26 95.3(2)
C25 Eu4 C26 28.31(16)
C68 Eu4 C26 80.1(3)
C23 Eu4 C26 78.8(2)
Eu2 Eu4 C44 52.9(3)
C46 Eu4 C44 50.5(2)
C47 Eu4 C44 82.6(3)
C24 Eu4 C44 48.7(2)
C48 Eu4 C44 104.9(3)
C45 Eu4 C44 28.80(19)
C25 Eu4 C44 77.0(2)
C68 Eu4 C44 90.8(3)
C23 Eu4 C44 28.03(14)
C26 Eu4 C44 101.0(2)
Eu2 Eu4 C66 62.5(4)
C46 Eu4 C66 53.6(2)
C47 Eu4 C66 64.4(3)
C24 Eu4 C66 79.2(2)
C48 Eu4 C66 94.7(3)
C45 Eu4 C66 28.01(17)
C25 Eu4 C66 107.9(2)
C68 Eu4 C66 51.4(3)
C23 Eu4 C66 74.3(2)
C26 Eu4 C66 114.5(3)
C44 Eu4 C66 48.9(2)
O1 C83 W 178.3(4)
O2 C84 W 178.0(4)
O3 C85 W 178.8(4)
C87 C86 C91 119.3(4)
C87 C86 P1 122.8(3)
C91 C86 P1 117.9(3)
C86 C87 C88 119.7(4)
C86 C87 H87 120.2
C88 C87 H87 120.2
C89 C88 C87 120.9(4)
C89 C88 H88 119.5
C87 C88 H88 119.5
C88 C89 C90 119.5(4)
C88 C89 H89 120.3
C90 C89 H89 120.3
C91 C90 C89 120.2(4)
C91 C90 H90 119.9
C89 C90 H90 119.9
C90 C91 C86 120.4(4)
C90 C91 H91 119.8
C86 C91 H91 119.8
C97 C92 C93 119.0(4)
C97 C92 P1 118.4(3)
C93 C92 P1 122.5(3)
C94 C93 C92 120.4(4)
C94 C93 H93 119.8
C92 C93 H93 119.8
C95 C94 C93 120.0(4)
C95 C94 H94 120.0
C93 C94 H94 120.0
C94 C95 C96 120.3(4)
C94 C95 H95 119.8
C96 C95 H95 119.8
C95 C96 C97 120.1(4)
C95 C96 H96 120.0
C97 C96 H96 120.0
C96 C97 C92 120.2(4)
C96 C97 H97 119.9
C92 C97 H97 119.9
C99 C98 P1 111.0(3)
C99 C98 H98A 109.4
P1 C98 H98A 109.4
C99 C98 H98B 109.4
P1 C98 H98B 109.4
H98A C98 H98B 108.0
C98 C99 P2 111.9(3)
C98 C99 H99A 109.2
P2 C99 H99A 109.2
C98 C99 H99B 109.2
P2 C99 H99B 109.2
H99A C99 H99B 107.9
C105 C100 C101 118.2(4)
C105 C100 P2 121.2(3)
C101 C100 P2 119.9(3)
C102 C101 C100 121.0(4)
C102 C101 H101 119.5
C100 C101 H101 119.5
C101 C102 C103 120.3(4)
C101 C102 H102 119.9
C103 C102 H102 119.9
C102 C103 C104 119.7(4)
C102 C103 H103 120.1
C104 C103 H103 120.1
C105 C104 C103 120.2(4)
C105 C104 H104 119.9
C103 C104 H104 119.9
C104 C105 C100 120.6(4)
C104 C105 H105 119.7
C100 C105 H105 119.7
C112 C106 C107 119.2(4)
C112 C106 P2 121.4(3)
C107 C106 P2 119.4(3)
C109 C107 C106 120.4(4)
C109 C107 H107 119.8
C106 C107 H107 119.8
C107 C109 C110 120.3(4)
C107 C109 H109 119.9
C110 C109 H109 119.9
C111 C110 C109 120.0(4)
C111 C110 H110 120.0
C109 C110 H110 120.0
C110 C111 C112 119.9(4)
C110 C111 H111 120.0
C112 C111 H111 120.0
C106 C112 C111 120.2(4)
C106 C112 H112 119.9
C111 C112 H112 119.9
S1 C113 S2 177.1(5)
C86 P1 C98 102.84(18)
C86 P1 C92 104.93(18)
C98 P1 C92 104.83(18)
C86 P1 W 119.27(13)
C98 P1 W 105.84(13)
C92 P1 W 117.30(13)
C100 P2 C106 103.61(18)
C100 P2 C99 103.61(18)
C106 P2 C99 103.28(17)
C100 P2 W 113.11(12)
C106 P2 W 119.79(14)
C99 P2 W 111.77(13)
C83 W C84 90.77(16)
C83 W C85 178.98(16)
C84 W C85 89.38(16)
C83 W C2 89.80(15)
C84 W C2 73.63(14)
C85 W C2 89.28(15)
C83 W C1 90.33(14)
C84 W C1 111.41(14)
C85 W C1 88.68(14)
C2 W C1 37.80(13)
C83 W P2 91.66(11)
C84 W P2 82.80(11)
C85 W P2 89.36(11)
C2 W P2 156.40(10)
C1 W P2 165.62(10)
C83 W P1 88.94(12)
C84 W P1 160.80(11)
C85 W P1 91.25(11)
C2 W P1 125.56(10)
C1 W P1 87.78(10)
P2 W P1 78.02(3)

loop_
_geom_bond_atom_site_label_1
_geom_bond_atom_site_label_2
_geom_bond_distance
C18A C17 1.351(15)
C18A C19A 1.45(3)
C18A C38 1.544(17)
C19A C20 1.402(16)
C19A C41 1.554(19)
C28A C29A 1.455(19)
C28A C27 1.474(10)
C28A C30 1.517(10)
C28A C10 2.017(11)
C28A C11 2.022(12)
C29A C49 1.429(10)
C29A C52 1.510(10)
C29A C50 1.863(13)
C29A C51 1.917(13)
C18B C19B 1.309(12)
C18B C41 1.368(12)
C18B C38 1.485(12)
C18B C40 1.972(16)
C18B C39 1.976(16)
C19B C20 1.506(11)
C19B C17 1.685(12)
C28B C29B 1.316(13)
C28B C27 1.415(9)
C28B C49 1.573(11)
C29B C30 1.391(10)
C29B C52 1.459(11)
C1 C9 1.468(5)
C1 C6 1.472(5)
C1 C2 1.478(5)
C1 W 2.285(4)
C2 C3 1.462(5)
C2 C12 1.467(6)
C2 W 2.279(4)
C3 C4 1.399(6)
C3 C14 1.416(6)
C4 C17 1.411(6)
C4 C5 1.467(6)
C5 C6 1.411(6)
C5 C20 1.416(5)
C6 C7 1.412(6)
C7 C22 1.418(5)
C7 C8 1.453(6)
C8 C25 1.414(6)
C8 C9 1.416(5)
C9 C10 1.408(6)
C10 C27 1.410(6)
C10 C11 1.464(6)
C11 C12 1.416(6)
C11 C30 1.419(6)
C12 C13 1.417(6)
C13 C32 1.411(7)
C13 C14 1.434(7)
C14 C15 1.408(6)
C15 C16 1.408(10)
C15 C34 1.457(7)
C16 C17 1.433(9)
C16 C37 1.452(9)
C20 C21 1.433(8)
C21 C22 1.414(7)
C21 C42 1.460(7)
C21 Eu2 3.266(5)
C22 C23 1.430(7)
C22 Eu2 3.151(4)
C23 C24 1.423(7)
C23 C44 1.429(6)
C23 Eu2 2.751(5)
C23 Eu4 2.890(9)
C23 Eu1 2.927(5)
C24 C46 1.432(7)
C24 C25 1.439(6)
C24 Eu4 2.592(7)
C24 Eu1 2.746(5)
C24 Eu2 3.004(5)
C25 C26 1.413(7)
C25 Eu4 2.833(8)
C25 Eu1 3.141(5)
C26 C27 1.426(6)
C26 C48 1.447(8)
C26 Eu4 2.930(9)
C30 C31 1.437(9)
C31 C32 1.368(10)
C31 C53 1.486(10)
C32 C33 1.453(7)
C32 Eu3 3.005(6)
C33 C55 1.418(8)
C33 C34 1.440(8)
C33 Eu3 2.558(6)
C34 C35 1.411(7)
C34 Eu3 2.740(6)
C35 C57 1.412(8)
C35 C36 1.440(9)
C35 Eu3 2.877(6)
C36 C37 1.391(9)
C36 C59 1.428(10)
C37 C38 1.373(14)
C38 C39 1.430(17)
C39 C60 1.451(14)
C39 C40 1.481(12)
C40 C63 1.378(14)
C40 C41 1.443(14)
C41 C42 1.430(10)
C42 C43 1.424(8)
C42 Eu2 2.983(5)
C43 C64 1.424(7)
C43 C44 1.429(8)
C43 Eu2 2.562(5)
C43 Eu1 3.266(5)
C44 C45 1.450(8)
C44 Eu2 2.477(5)
C44 Eu1 2.845(5)
C44 Eu4 2.994(10)
C45 C66 1.430(8)
C45 C46 1.505(9)
C45 Eu2 2.589(5)
C45 Eu1 2.592(5)
C45 Eu4 2.771(8)
C46 C47 1.441(9)
C46 Eu4 2.484(7)
C46 Eu1 2.511(5)
C46 Eu2 2.917(6)
C47 C48 1.402(9)
C47 C68 1.437(9)
C47 Eu4 2.526(9)
C47 Eu1 2.609(6)
C48 C49 1.445(9)
C48 Eu4 2.747(10)
C48 Eu1 2.995(6)
C49 C50 1.388(12)
C49 Eu4 3.235(11)
C50 C69 1.422(12)
C50 C51 1.441(10)
C51 C52 1.442(13)
C51 C72 1.491(11)
C52 C53 1.361(13)
C53 C54 1.348(10)
C53 Eu3 3.107(9)
C54 C55 1.428(10)
C54 C73 1.444(10)
C54 Eu3 2.762(7)
C55 C56 1.412(8)
C55 Eu3 2.536(6)
C56 C57 1.339(9)
C56 C74 1.457(8)
C56 Eu3 2.694(5)
C57 C58 1.487(8)
C57 Eu3 2.862(6)
C58 C76 1.332(10)
C58 C59 1.427(9)
C59 C60 1.403(10)
C60 C61 1.474(13)
C61 C77 1.396(11)
C61 C62 1.434(10)
C62 C80 1.424(12)
C62 C63 1.455(12)
C63 C64 1.417(9)
C63 Eu2 3.208(5)
C64 C65 1.483(11)
C64 Eu2 2.736(5)
C65 C66 1.383(11)
C65 C80 1.461(9)
C65 Eu2 2.799(5)
C65 Eu1 3.178(5)
C66 C67 1.443(11)
C66 Eu2 2.710(5)
C66 Eu1 2.736(5)
C66 Eu4 3.041(9)
C67 C68 1.467(12)
C67 C81 1.472(9)
C67 Eu1 2.835(5)
C67 Eu4 3.085(8)
C67 Eu2 3.166(6)
C68 C69 1.455(10)
C68 Eu1 2.771(6)
C68 Eu4 2.844(8)
C69 C70 1.458(12)
C69 Eu1 3.230(6)
C69 Eu4 3.261(9)
C70 C71 1.436(8)
C70 C81 1.439(12)
C71 C82 1.418(11)
C71 C72 1.461(11)
C72 C73 1.400(9)
C73 C74 1.406(10)
C73 Eu3 2.927(6)
C74 C75 1.332(10)
C74 Eu3 2.923(6)
C75 C82 1.395(9)
C75 C76 1.482(11)
C75 Eu3 3.270(6)
C76 C77 1.411(9)
C77 C78 1.449(11)
C78 C79 1.424(9)
C78 C82 1.470(11)
C79 C81 1.415(11)
C79 C80 1.422(11)
Eu1 Eu2 0.875(2)
Eu1 Eu3 3.139(3)
Eu2 Eu4 1.147(9)
C83 O1 1.150(5)
C83 W 2.007(4)
C84 O2 1.138(5)
C84 W 2.020(4)
C85 O3 1.147(5)
C85 W 2.025(4)
C86 C87 1.389(5)
C86 C91 1.403(6)
C86 P1 1.825(4)
C87 C88 1.392(6)
C87 H87 0.9500
C88 C89 1.381(7)
C88 H88 0.9500
C89 C90 1.390(6)
C89 H89 0.9500
C90 C91 1.381(6)
C90 H90 0.9500
C91 H91 0.9500
C92 C97 1.395(5)
C92 C93 1.400(5)
C92 P1 1.826(4)
C93 C94 1.387(6)
C93 H93 0.9500
C94 C95 1.382(6)
C94 H94 0.9500
C95 C96 1.383(6)
C95 H95 0.9500
C96 C97 1.390(6)
C96 H96 0.9500
C97 H97 0.9500
C98 C99 1.526(6)
C98 P1 1.825(4)
C98 H98A 0.9900
C98 H98B 0.9900
C99 P2 1.854(4)
C99 H99A 0.9900
C99 H99B 0.9900
C100 C105 1.388(6)
C100 C101 1.402(6)
C100 P2 1.825(4)
C101 C102 1.372(6)
C101 H101 0.9500
C102 C103 1.376(7)
C102 H102 0.9500
C103 C104 1.387(7)
C103 H103 0.9500
C104 C105 1.384(7)
C104 H104 0.9500
C105 H105 0.9500
C106 C112 1.393(6)
C106 C107 1.408(5)
C106 P2 1.826(4)
C107 C109 1.373(6)
C107 H107 0.9500
C109 C110 1.395(7)
C109 H109 0.9500
C110 C111 1.386(7)
C110 H110 0.9500
C111 C112 1.396(5)
C111 H111 0.9500
C112 H112 0.9500
C113 S1 1.521(9)
C113 S2 1.557(9)
P1 W 2.5285(10)
P2 W 2.4776(9)
